data_7046842
loop_
_publ_author_name
'Wang, Long'
'Jian, Zhongbao'
'Daniliuc, Constantin G.'
'Kehr, Gerald'
'Erker, Gerhard'

_publ_section_title
;
 Formation of borata-alkene/iminium zwitterions by ynamine hydroboration.
;
_journal_issue 32
_journal_name_full 'Dalton transactions (Cambridge, England : 2003)'
_journal_page_first 10853
_journal_page_last 10856
_journal_paper_doi 10.1039/c8dt02435a
_journal_volume 47
_journal_year 2018
_chemical_formula_sum 'C46 H36 B F20 N Si Zr'
_chemical_formula_weight 1112.88
_space_group_crystal_system triclinic
_space_group_IT_number 2
_space_group_name_Hall '-P 1'
_space_group_name_H-M_alt 'P -1'
_symmetry_space_group_name_Hall '-P 1'
_symmetry_space_group_name_H-M 'P -1'
_atom_sites_solution_hydrogens geom
_audit_update_record
;
2018-05-16 deposited with the CCDC.
2018-06-20 downloaded from the CCDC.
;
_cell_angle_alpha 88.616(3)
_cell_angle_beta 88.273(3)
_cell_angle_gamma 84.773(2)
_cell_formula_units_Z 2
_cell_length_a 11.1163(6)
_cell_length_b 13.9216(8)
_cell_length_c 14.4781(8)
_cell_measurement_reflns_used 9984
_cell_measurement_temperature 100.(2)
_cell_measurement_theta_max 66.5745
_cell_measurement_theta_min 3.0544
_cell_volume 2229.7(2)
_computing_cell_refinement 'SAINT V8.37A (Bruker AXS Inc., 2015)'
_computing_data_collection 'APEX3 v2016.1-0 (Bruker AXS Inc., 2016)'
_computing_data_reduction 'SAINT V8.37A (Bruker AXS Inc., 2015)'
_computing_molecular_graphics 'APEX3 v2016.1-0 (Bruker AXS Inc., 2016)'
_computing_publication_material 'APEX3 v2016.1-0 (Bruker AXS Inc., 2016)'
_computing_structure_refinement 'SHELXL-2014/7 (Sheldrick, 2014)'
_computing_structure_solution 'SHELXL-2014/7 (Sheldrick, 2014)'
_diffrn_ambient_temperature 100.(2)
_diffrn_detector_area_resol_mean 8.3333
_diffrn_measured_fraction_theta_full 0.975
_diffrn_measured_fraction_theta_max 0.975
_diffrn_measurement_device_type 'Kappa CCD APEXII'
_diffrn_measurement_method 'phi / omega scans'
_diffrn_radiation_monochromator graphite
_diffrn_radiation_type CuK\a
_diffrn_radiation_wavelength 1.54178
_diffrn_reflns_av_R_equivalents 0.0632
_diffrn_reflns_av_unetI/netI 0.0496
_diffrn_reflns_limit_h_max 13
_diffrn_reflns_limit_h_min -13
_diffrn_reflns_limit_k_max 16
_diffrn_reflns_limit_k_min -16
_diffrn_reflns_limit_l_max 17
_diffrn_reflns_limit_l_min -17
_diffrn_reflns_number 35784
_diffrn_reflns_theta_full 66.72
_diffrn_reflns_theta_max 66.72
_diffrn_reflns_theta_min 4.00
_diffrn_source 'fine-focus sealed tube'
_diffrn_source_type 'fine-focus sealed tube'
_exptl_absorpt_coefficient_mu 3.373
_exptl_absorpt_correction_T_max 0.94
_exptl_absorpt_correction_T_min 0.76
_exptl_absorpt_correction_type multi-scan
_exptl_absorpt_process_details
;
Bruker AXS (2014). SADABS, Version 2014/5, Bruker AXS Inc., Madison, Wisconsin,
USA.
;
_exptl_crystal_colour 'pale yellow'
_exptl_crystal_density_diffrn 1.658
_exptl_crystal_density_method 'not measured'
_exptl_crystal_description plate
_exptl_crystal_F_000 1116
_exptl_crystal_size_max 0.120
_exptl_crystal_size_mid 0.060
_exptl_crystal_size_min 0.020
_refine_diff_density_max 0.750
_refine_diff_density_min -0.573
_refine_ls_extinction_method none
_refine_ls_goodness_of_fit_ref 1.079
_refine_ls_hydrogen_treatment constr
_refine_ls_matrix_type full
_refine_ls_number_parameters 639
_refine_ls_number_reflns 7704
_refine_ls_number_restraints 0
_refine_ls_restrained_S_all 1.079
_refine_ls_R_factor_all 0.0555
_refine_ls_R_factor_gt 0.0437
_refine_ls_shift/su_max 0.001
_refine_ls_shift/su_mean 0.000
_refine_ls_structure_factor_coef Fsqd
_refine_ls_weighting_details 'w=1/[\s^2^(Fo^2^)+(0.0194P)^2^+5.4112P] where P=(Fo^2^+2Fc^2^)/3'
_refine_ls_weighting_scheme calc
_refine_ls_wR_factor_gt 0.0931
_refine_ls_wR_factor_ref 0.0991
_reflns_number_gt 6445
_reflns_number_total 7704
_reflns_threshold_expression 'I > 2\s(I)'
_cod_data_source_file c8dt02435a2.cif
_cod_data_source_block erk8204
_cod_depositor_comments 'Adding full bibliography for 7046836--7046845.cif.'
_cod_database_code 7046842

loop_
_space_group_symop_operation_xyz
'x, y, z'
'-x, -y, -z'

loop_
_atom_site_type_symbol
_atom_site_label
_atom_site_fract_x
_atom_site_fract_y
_atom_site_fract_z
_atom_site_U_iso_or_equiv
_atom_site_adp_type
_atom_site_calc_flag
_atom_site_refinement_flags_adp
_atom_site_refinement_flags_posn
_atom_site_occupancy
Zr Zr1 0.34593(3) 0.46693(2) 0.74858(2) 0.01977(9) Uani d . . 1
B B1 0.2015(4) 0.2285(3) 0.3022(3) 0.0213(9) Uani d . . 1
Si Si1 0.19297(9) 0.25783(7) 0.86147(7) 0.0253(2) Uani d . . 1
N N1 0.5233(3) 0.1936(2) 0.8033(2) 0.0218(7) Uani d . . 1
C C21 0.2480(4) 0.5606(3) 0.6200(3) 0.0383(11) Uani d . . 1
H H21 0.2654 0.6258 0.6115 0.046 Uiso calc U R 1
C C22 0.1546(3) 0.5270(3) 0.6758(3) 0.0281(9) Uani d . . 1
H H22 0.0975 0.5658 0.7122 0.034 Uiso calc U R 1
C C23 0.1598(4) 0.4276(3) 0.6688(3) 0.0336(10) Uani d . . 1
H H23 0.1059 0.3868 0.6986 0.04 Uiso calc U R 1
C C24 0.2565(4) 0.3978(3) 0.6111(3) 0.0404(11) Uani d . . 1
H H24 0.2811 0.3328 0.5961 0.048 Uiso calc U R 1
C C25 0.3123(5) 0.4779(4) 0.5783(3) 0.0459(12) Uani d . . 1
H H25 0.3798 0.4778 0.5365 0.055 Uiso calc U R 1
C C26 0.3107(3) 0.6272(3) 0.8237(3) 0.0252(8) Uani d . . 1
H H26 0.2678 0.6782 0.7903 0.03 Uiso calc U R 1
C C27 0.2599(4) 0.5597(3) 0.8837(3) 0.0241(8) Uani d . . 1
H H27 0.1762 0.557 0.8976 0.029 Uiso calc U R 1
C C28 0.3540(4) 0.4973(3) 0.9194(2) 0.0237(8) Uani d . . 1
H H28 0.3454 0.4456 0.9625 0.028 Uiso calc U R 1
C C29 0.4628(4) 0.5243(3) 0.8807(3) 0.0250(8) Uani d . . 1
H H29 0.541 0.4936 0.8919 0.03 Uiso calc U R 1
C C30 0.4363(4) 0.6051(3) 0.8223(3) 0.0275(9) Uani d . . 1
H H30 0.4936 0.6389 0.7878 0.033 Uiso calc U R 1
C C6 0.5359(3) 0.4407(3) 0.6840(3) 0.0284(9) Uani d . . 1
H H6A 0.5926 0.4176 0.7319 0.043 Uiso calc U R 1
H H6B 0.5604 0.5011 0.6564 0.043 Uiso calc U R 1
H H6C 0.536 0.3921 0.6361 0.043 Uiso calc U R 1
C C2 0.3336(3) 0.3098(2) 0.8111(2) 0.0202(8) Uani d . . 1
C C1 0.4283(3) 0.2530(3) 0.8074(2) 0.0220(8) Uani d . . 1
C C14 0.5495(4) 0.1289(3) 0.7225(3) 0.0269(8) Uani d . . 1
H H14 0.5844 0.0651 0.7474 0.032 Uiso calc U R 1
C C15 0.4373(4) 0.1114(3) 0.6728(3) 0.0434(11) Uani d . . 1
H H15A 0.3781 0.0869 0.7168 0.065 Uiso calc U R 1
H H15B 0.4574 0.0637 0.6247 0.065 Uiso calc U R 1
H H15C 0.403 0.1719 0.6443 0.065 Uiso calc U R 1
C C16 0.6447(4) 0.1679(3) 0.6589(3) 0.0403(11) Uani d . . 1
H H16A 0.6146 0.2317 0.6347 0.06 Uiso calc U R 1
H H16B 0.663 0.124 0.6074 0.06 Uiso calc U R 1
H H16C 0.7183 0.1735 0.6933 0.06 Uiso calc U R 1
C C11 0.6129(4) 0.1843(3) 0.8796(3) 0.0267(8) Uani d . . 1
H H11 0.6958 0.1775 0.8502 0.032 Uiso calc U R 1
C C12 0.6031(5) 0.2736(3) 0.9375(3) 0.0433(12) Uani d . . 1
H H12A 0.6146 0.3302 0.8978 0.065 Uiso calc U R 1
H H12B 0.6654 0.2671 0.9843 0.065 Uiso calc U R 1
H H12C 0.5231 0.2815 0.9681 0.065 Uiso calc U R 1
C C13 0.5983(5) 0.0948(3) 0.9380(3) 0.0405(11) Uani d . . 1
H H13A 0.5194 0.101 0.9704 0.061 Uiso calc U R 1
H H13B 0.6624 0.0867 0.9833 0.061 Uiso calc U R 1
H H13C 0.6037 0.0384 0.8983 0.061 Uiso calc U R 1
C C3 0.1230(4) 0.1965(3) 0.7657(3) 0.0362(10) Uani d . . 1
H H3A 0.1622 0.131 0.7595 0.054 Uiso calc U R 1
H H3B 0.1334 0.233 0.7077 0.054 Uiso calc U R 1
H H3C 0.0366 0.1935 0.7797 0.054 Uiso calc U R 1
C C4 0.0869(4) 0.3546(3) 0.9129(3) 0.0330(9) Uani d . . 1
H H4A 0.0654 0.4042 0.8657 0.05 Uiso calc U R 1
H H4B 0.1257 0.3835 0.964 0.05 Uiso calc U R 1
H H4C 0.0136 0.3269 0.9362 0.05 Uiso calc U R 1
C C5 0.2412(4) 0.1684(3) 0.9541(3) 0.0347(10) Uani d . . 1
H H5A 0.1699 0.1421 0.9828 0.052 Uiso calc U R 1
H H5B 0.2844 0.2002 1.001 0.052 Uiso calc U R 1
H H5C 0.2947 0.1159 0.9272 0.052 Uiso calc U R 1
C C31 0.1830(3) 0.3478(2) 0.2953(2) 0.0195(7) Uani d . . 1
C C32 0.2119(3) 0.3941(3) 0.2127(2) 0.0208(8) Uani d . . 1
F F32 0.25157(19) 0.34095(14) 0.13866(13) 0.0243(5) Uani d . . 1
C C33 0.2001(3) 0.4928(3) 0.1981(3) 0.0226(8) Uani d . . 1
F F33 0.2260(2) 0.53234(15) 0.11491(15) 0.0302(5) Uani d . . 1
C C34 0.1626(3) 0.5520(3) 0.2708(3) 0.0246(8) Uani d . . 1
F F34 0.1525(2) 0.64829(15) 0.25831(17) 0.0334(5) Uani d . . 1
C C35 0.1369(3) 0.5108(3) 0.3552(3) 0.0251(8) Uani d . . 1
F F35 0.1006(2) 0.56765(16) 0.42650(16) 0.0337(5) Uani d . . 1
C C36 0.1472(3) 0.4111(3) 0.3654(2) 0.0214(8) Uani d . . 1
F F36 0.1159(2) 0.37798(16) 0.45029(14) 0.0283(5) Uani d . . 1
C C41 0.1431(3) 0.1822(3) 0.3981(2) 0.0217(8) Uani d . . 1
C C42 0.0213(3) 0.2055(3) 0.4191(2) 0.0229(8) Uani d . . 1
F F42 -0.04440(18) 0.26754(15) 0.36355(14) 0.0265(5) Uani d . . 1
C C43 -0.0403(3) 0.1684(3) 0.4944(3) 0.0266(8) Uani d . . 1
F F43 -0.1574(2) 0.19730(18) 0.50991(16) 0.0358(6) Uani d . . 1
C C44 0.0199(4) 0.1035(3) 0.5530(3) 0.0271(9) Uani d . . 1
F F44 -0.0378(2) 0.06637(18) 0.62672(15) 0.0375(6) Uani d . . 1
C C45 0.1390(4) 0.0758(3) 0.5349(3) 0.0262(8) Uani d . . 1
F F45 0.1991(2) 0.00944(17) 0.59034(15) 0.0359(6) Uani d . . 1
C C46 0.1975(3) 0.1141(3) 0.4588(3) 0.0233(8) Uani d . . 1
F F46 0.31449(19) 0.07939(16) 0.44621(15) 0.0298(5) Uani d . . 1
C C51 0.3495(3) 0.2052(2) 0.2966(2) 0.0211(8) Uani d . . 1
C C52 0.4202(3) 0.1611(3) 0.2259(2) 0.0222(8) Uani d . . 1
F F52 0.36910(19) 0.13247(15) 0.14893(14) 0.0266(5) Uani d . . 1
C C53 0.5445(3) 0.1438(3) 0.2285(3) 0.0249(8) Uani d . . 1
F F53 0.6063(2) 0.09873(17) 0.15797(17) 0.0375(6) Uani d . . 1
C C54 0.6055(3) 0.1729(3) 0.3018(3) 0.0284(9) Uani d . . 1
F F54 0.7265(2) 0.15863(18) 0.30369(17) 0.0385(6) Uani d . . 1
C C55 0.5408(3) 0.2199(3) 0.3730(3) 0.0273(9) Uani d . . 1
F F55 0.5984(2) 0.25028(19) 0.44557(16) 0.0390(6) Uani d . . 1
C C56 0.4179(3) 0.2340(3) 0.3680(2) 0.0233(8) Uani d . . 1
F F56 0.36042(19) 0.28000(17) 0.44096(14) 0.0303(5) Uani d . . 1
C C61 0.1260(3) 0.1775(2) 0.2225(2) 0.0190(7) Uani d . . 1
C C62 0.0320(3) 0.2208(2) 0.1704(2) 0.0210(8) Uani d . . 1
F F62 0.00236(19) 0.31686(14) 0.17057(14) 0.0249(5) Uani d . . 1
C C63 -0.0409(3) 0.1699(3) 0.1172(3) 0.0230(8) Uani d . . 1
F F63 -0.1313(2) 0.21668(16) 0.06919(16) 0.0325(5) Uani d . . 1
C C64 -0.0213(3) 0.0708(3) 0.1129(3) 0.0242(8) Uani d . . 1
F F64 -0.0941(2) 0.02169(16) 0.06292(16) 0.0339(5) Uani d . . 1
C C65 0.0723(3) 0.0248(3) 0.1609(3) 0.0242(8) Uani d . . 1
F F65 0.0955(2) -0.07195(15) 0.15575(16) 0.0331(5) Uani d . . 1
C C66 0.1414(3) 0.0776(3) 0.2140(2) 0.0212(8) Uani d . . 1
F F66 0.22769(19) 0.02640(14) 0.26310(15) 0.0269(5) Uani d . . 1

loop_
_atom_site_aniso_label
_atom_site_aniso_U_11
_atom_site_aniso_U_22
_atom_site_aniso_U_33
_atom_site_aniso_U_12
_atom_site_aniso_U_13
_atom_site_aniso_U_23
Zr1 0.01855(17) 0.02238(16) 0.01811(16) 0.00034(12) -0.00307(12) -0.00015(11)
B1 0.021(2) 0.024(2) 0.018(2) -0.0019(17) -0.0038(17) 0.0008(16)
Si1 0.0212(5) 0.0280(5) 0.0273(5) -0.0056(4) 0.0019(4) -0.0043(4)
N1 0.0195(17) 0.0206(15) 0.0242(16) 0.0028(13) 0.0015(13) 0.0017(12)
C21 0.035(2) 0.046(3) 0.034(2) -0.004(2) -0.013(2) 0.0177(19)
C22 0.018(2) 0.034(2) 0.031(2) 0.0058(16) -0.0085(17) -0.0058(16)
C23 0.025(2) 0.041(2) 0.036(2) -0.0011(18) -0.0134(19) -0.0005(18)
C24 0.044(3) 0.048(3) 0.027(2) 0.010(2) -0.015(2) -0.0113(19)
C25 0.041(3) 0.075(4) 0.020(2) 0.004(2) -0.006(2) 0.006(2)
C26 0.027(2) 0.0164(17) 0.031(2) 0.0019(15) -0.0019(17) -0.0026(15)
C27 0.024(2) 0.0250(19) 0.0229(19) 0.0031(15) 0.0020(16) -0.0070(15)
C28 0.035(2) 0.0222(18) 0.0144(17) -0.0059(16) -0.0014(16) -0.0026(14)
C29 0.023(2) 0.0288(19) 0.0237(19) -0.0012(16) -0.0059(16) -0.0096(15)
C30 0.034(2) 0.0211(18) 0.029(2) -0.0101(16) -0.0003(17) -0.0050(15)
C6 0.021(2) 0.031(2) 0.034(2) -0.0043(16) -0.0018(17) 0.0064(16)
C2 0.024(2) 0.0166(16) 0.0199(18) 0.0001(15) -0.0027(15) 0.0015(13)
C1 0.025(2) 0.0231(18) 0.0199(18) -0.0119(17) -0.0006(15) 0.0039(14)
C14 0.031(2) 0.0219(18) 0.026(2) 0.0049(16) 0.0044(17) -0.0032(15)
C15 0.042(3) 0.047(3) 0.040(3) 0.009(2) -0.009(2) -0.020(2)
C16 0.047(3) 0.037(2) 0.034(2) 0.002(2) 0.016(2) 0.0034(19)
C11 0.020(2) 0.028(2) 0.030(2) 0.0058(16) -0.0022(17) 0.0033(16)
C12 0.050(3) 0.031(2) 0.051(3) -0.001(2) -0.028(2) -0.002(2)
C13 0.059(3) 0.030(2) 0.032(2) -0.002(2) -0.008(2) 0.0075(18)
C3 0.029(2) 0.041(2) 0.040(2) -0.0080(19) 0.0019(19) -0.0080(19)
C4 0.027(2) 0.037(2) 0.036(2) -0.0074(18) 0.0066(19) -0.0046(18)
C5 0.031(2) 0.035(2) 0.039(2) -0.0111(18) 0.0042(19) 0.0012(18)
C31 0.0161(18) 0.0227(18) 0.0200(18) -0.0012(14) -0.0013(14) -0.0043(14)
C32 0.0153(18) 0.0248(18) 0.0224(18) -0.0019(14) -0.0008(15) -0.0035(14)
F32 0.0288(12) 0.0255(11) 0.0179(10) -0.0003(9) 0.0038(9) -0.0019(8)
C33 0.0182(19) 0.0272(19) 0.0223(19) -0.0027(15) 0.0024(15) 0.0012(15)
F33 0.0313(13) 0.0278(11) 0.0310(12) -0.0031(9) 0.0028(10) 0.0082(9)
C34 0.0155(19) 0.0194(18) 0.040(2) -0.0040(14) -0.0060(17) -0.0025(16)
F34 0.0320(13) 0.0190(11) 0.0490(14) -0.0005(9) -0.0020(11) -0.0017(10)
C35 0.018(2) 0.029(2) 0.029(2) -0.0041(15) -0.0005(16) -0.0109(16)
F35 0.0342(13) 0.0323(12) 0.0347(13) -0.0001(10) 0.0000(11) -0.0179(10)
C36 0.0179(19) 0.0304(19) 0.0162(17) -0.0019(15) -0.0028(15) -0.0012(14)
F36 0.0323(13) 0.0350(12) 0.0180(11) -0.0057(10) 0.0033(9) -0.0038(9)
C41 0.022(2) 0.0230(18) 0.0198(18) -0.0014(15) -0.0034(15) -0.0025(14)
C42 0.021(2) 0.0272(19) 0.0210(18) -0.0036(15) -0.0011(15) 0.0033(15)
F42 0.0186(11) 0.0330(11) 0.0268(11) 0.0015(9) 0.0000(9) 0.0047(9)
C43 0.019(2) 0.038(2) 0.023(2) -0.0058(16) 0.0037(16) -0.0010(16)
F43 0.0216(12) 0.0525(15) 0.0335(13) -0.0075(11) 0.0061(10) 0.0040(11)
C44 0.030(2) 0.034(2) 0.0183(19) -0.0136(17) 0.0040(16) 0.0055(15)
F44 0.0395(14) 0.0502(14) 0.0247(12) -0.0188(12) 0.0026(10) 0.0090(10)
C45 0.028(2) 0.0274(19) 0.024(2) -0.0030(16) -0.0065(17) 0.0056(15)
F45 0.0403(14) 0.0383(13) 0.0299(12) -0.0088(11) -0.0092(11) 0.0160(10)
C46 0.019(2) 0.0265(19) 0.0247(19) -0.0047(15) -0.0018(16) 0.0001(15)
F46 0.0230(12) 0.0352(12) 0.0300(12) 0.0006(9) -0.0022(9) 0.0106(9)
C51 0.0201(19) 0.0223(18) 0.0207(18) -0.0031(15) -0.0008(15) 0.0068(14)
C52 0.026(2) 0.0204(17) 0.0204(18) -0.0011(15) 0.0002(16) 0.0025(14)
F52 0.0275(12) 0.0294(11) 0.0228(11) -0.0015(9) 0.0002(9) -0.0040(9)
C53 0.0172(19) 0.0266(19) 0.029(2) 0.0027(15) 0.0084(16) 0.0056(15)
F53 0.0284(13) 0.0421(14) 0.0390(14) 0.0094(10) 0.0096(11) -0.0018(11)
C54 0.0138(19) 0.035(2) 0.035(2) 0.0018(16) -0.0038(17) 0.0119(17)
F54 0.0172(12) 0.0516(15) 0.0450(14) 0.0019(10) -0.0011(10) 0.0157(12)
C55 0.021(2) 0.036(2) 0.025(2) -0.0096(17) -0.0070(17) 0.0094(16)
F55 0.0260(13) 0.0645(17) 0.0283(12) -0.0126(11) -0.0092(10) 0.0045(11)
C56 0.021(2) 0.0280(19) 0.0210(19) -0.0039(15) -0.0012(16) 0.0019(15)
F56 0.0250(12) 0.0469(14) 0.0199(11) -0.0068(10) -0.0021(9) -0.0058(9)
C61 0.0183(19) 0.0200(17) 0.0183(17) -0.0002(14) 0.0000(15) 0.0005(13)
C62 0.023(2) 0.0178(17) 0.0216(18) 0.0007(14) 0.0039(15) -0.0022(14)
F62 0.0243(11) 0.0215(10) 0.0286(11) 0.0029(8) -0.0078(9) -0.0019(8)
C63 0.0150(19) 0.029(2) 0.0246(19) -0.0004(15) -0.0038(15) -0.0020(15)
F63 0.0259(12) 0.0380(13) 0.0338(12) 0.0012(10) -0.0132(10) -0.0064(10)
C64 0.019(2) 0.0284(19) 0.0261(19) -0.0079(15) 0.0019(16) -0.0081(15)
F64 0.0270(13) 0.0362(12) 0.0407(13) -0.0107(10) -0.0047(10) -0.0130(10)
C65 0.024(2) 0.0187(18) 0.031(2) -0.0049(15) 0.0042(17) -0.0024(15)
F65 0.0360(14) 0.0200(11) 0.0443(14) -0.0072(9) 0.0013(11) -0.0031(9)
C66 0.0164(18) 0.0247(18) 0.0219(18) -0.0008(15) 0.0035(15) 0.0023(14)
F66 0.0250(12) 0.0224(10) 0.0323(12) 0.0021(9) -0.0042(10) 0.0050(9)

loop_
_atom_type_symbol
_atom_type_description
_atom_type_scat_dispersion_real
_atom_type_scat_dispersion_imag
_atom_type_scat_source
C C 0.0181 0.0091 'International Tables Vol C Tables 4.2.6.8 and 6.1.1.4'
H H 0.0000 0.0000 'International Tables Vol C Tables 4.2.6.8 and 6.1.1.4'
B B 0.0090 0.0039 'International Tables Vol C Tables 4.2.6.8 and 6.1.1.4'
N N 0.0311 0.0180 'International Tables Vol C Tables 4.2.6.8 and 6.1.1.4'
F F 0.0727 0.0534 'International Tables Vol C Tables 4.2.6.8 and 6.1.1.4'
Si Si 0.2541 0.3302 'International Tables Vol C Tables 4.2.6.8 and 6.1.1.4'
Zr Zr -0.1862 2.2449 'International Tables Vol C Tables 4.2.6.8 and 6.1.1.4'

loop_
_geom_angle_atom_site_label_1
_geom_angle_atom_site_label_2
_geom_angle_atom_site_label_3
_geom_angle
C6 Zr1 C2 96.92(13)
C6 Zr1 C21 98.67(15)
C2 Zr1 C21 134.44(14)
C6 Zr1 C22 129.60(14)
C2 Zr1 C22 110.65(13)
C21 Zr1 C22 33.01(15)
C6 Zr1 C27 133.77(14)
C2 Zr1 C27 98.39(12)
C21 Zr1 C27 100.94(14)
C22 Zr1 C27 84.01(13)
C6 Zr1 C26 112.61(14)
C2 Zr1 C26 130.31(12)
C21 Zr1 C26 81.01(14)
C22 Zr1 C26 80.68(13)
C27 Zr1 C26 32.83(13)
C6 Zr1 C24 90.99(15)
C2 Zr1 C24 83.04(14)
C21 Zr1 C24 54.23(16)
C22 Zr1 C24 53.69(14)
C27 Zr1 C24 134.02(14)
C26 Zr1 C24 132.58(14)
C6 Zr1 C25 76.13(15)
C2 Zr1 C25 112.96(15)
C21 Zr1 C25 33.54(16)
C22 Zr1 C25 54.65(15)
C27 Zr1 C25 134.24(15)
C26 Zr1 C25 112.43(15)
C24 Zr1 C25 32.26(17)
C6 Zr1 C23 122.94(15)
C2 Zr1 C23 81.72(13)
C21 Zr1 C23 54.02(15)
C22 Zr1 C23 32.31(13)
C27 Zr1 C23 102.35(14)
C26 Zr1 C23 110.54(13)
C24 Zr1 C23 31.98(15)
C25 Zr1 C23 53.64(16)
C6 Zr1 C30 82.59(14)
C2 Zr1 C30 127.14(12)
C21 Zr1 C30 97.26(14)
C22 Zr1 C30 109.45(13)
C27 Zr1 C30 53.72(13)
C26 Zr1 C30 32.40(13)
C24 Zr1 C30 149.61(15)
C25 Zr1 C30 117.98(16)
C23 Zr1 C30 141.39(13)
C6 Zr1 C28 111.07(14)
C2 Zr1 C28 78.88(12)
C21 Zr1 C28 132.47(14)
C22 Zr1 C28 115.04(13)
C27 Zr1 C28 32.43(12)
C26 Zr1 C28 53.91(12)
C24 Zr1 C28 152.85(15)
C25 Zr1 C28 165.90(15)
C23 Zr1 C28 124.20(14)
C30 Zr1 C28 53.37(12)
C6 Zr1 C29 81.80(14)
C2 Zr1 C29 95.00(12)
C21 Zr1 C29 129.46(14)
C22 Zr1 C29 133.63(13)
C27 Zr1 C29 53.62(13)
C26 Zr1 C29 53.80(12)
C24 Zr1 C29 172.26(14)
C25 Zr1 C29 145.97(16)
C23 Zr1 C29 155.23(14)
C30 Zr1 C29 32.30(12)
C28 Zr1 C29 32.09(13)
C51 B1 C41 111.2(3)
C51 B1 C31 103.1(3)
C41 B1 C31 113.9(3)
C51 B1 C61 115.6(3)
C41 B1 C61 101.1(3)
C31 B1 C61 112.3(3)
C4 Si1 C5 108.9(2)
C4 Si1 C3 111.9(2)
C5 Si1 C3 110.3(2)
C4 Si1 C2 110.66(17)
C5 Si1 C2 107.86(17)
C3 Si1 C2 107.22(18)
C1 N1 C14 121.4(3)
C1 N1 C11 121.9(3)
C14 N1 C11 116.7(3)
C22 C21 C25 107.1(4)
C22 C21 Zr1 73.5(2)
C25 C21 Zr1 74.5(2)
C22 C21 H21 126.4
C25 C21 H21 126.4
Zr1 C21 H21 117.6
C23 C22 C21 108.3(4)
C23 C22 Zr1 75.4(2)
C21 C22 Zr1 73.4(2)
C23 C22 H22 125.8
C21 C22 H22 125.8
Zr1 C22 H22 117.3
C24 C23 C22 108.5(4)
C24 C23 Zr1 73.7(2)
C22 C23 Zr1 72.3(2)
C24 C23 H23 125.7
C22 C23 H23 125.7
Zr1 C23 H23 120.0
C23 C24 C25 109.4(4)
C23 C24 Zr1 74.3(2)
C25 C24 Zr1 73.9(3)
C23 C24 H24 125.3
C25 C24 H24 125.3
Zr1 C24 H24 118.3
C24 C25 C21 106.6(4)
C24 C25 Zr1 73.9(2)
C21 C25 Zr1 71.9(2)
C24 C25 H25 126.7
C21 C25 H25 126.7
Zr1 C25 H25 119.5
C30 C26 C27 107.4(3)
C30 C26 Zr1 74.7(2)
C27 C26 Zr1 73.2(2)
C30 C26 H26 126.3
C27 C26 H26 126.3
Zr1 C26 H26 117.8
C28 C27 C26 108.3(3)
C28 C27 Zr1 75.2(2)
C26 C27 Zr1 74.0(2)
C28 C27 H27 125.9
C26 C27 H27 125.9
Zr1 C27 H27 117.0
C29 C28 C27 108.0(3)
C29 C28 Zr1 74.1(2)
C27 C28 Zr1 72.4(2)
C29 C28 H28 126.0
C27 C28 H28 126.0
Zr1 C28 H28 119.4
C28 C29 C30 108.0(3)
C28 C29 Zr1 73.8(2)
C30 C29 Zr1 73.6(2)
C28 C29 H29 126.0
C30 C29 H29 126.0
Zr1 C29 H29 118.6
C26 C30 C29 108.3(3)
C26 C30 Zr1 72.9(2)
C29 C30 Zr1 74.1(2)
C26 C30 H30 125.8
C29 C30 H30 125.8
Zr1 C30 H30 119.0
Zr1 C6 H6A 109.5
Zr1 C6 H6B 109.5
H6A C6 H6B 109.5
Zr1 C6 H6C 109.5
H6A C6 H6C 109.5
H6B C6 H6C 109.5
C1 C2 Si1 116.2(3)
C1 C2 Zr1 117.1(3)
Si1 C2 Zr1 126.67(18)
C2 C1 N1 178.7(4)
N1 C14 C15 112.3(3)
N1 C14 C16 110.2(3)
C15 C14 C16 112.5(4)
N1 C14 H14 107.2
C15 C14 H14 107.2
C16 C14 H14 107.2
C14 C15 H15A 109.5
C14 C15 H15B 109.5
H15A C15 H15B 109.5
C14 C15 H15C 109.5
H15A C15 H15C 109.5
H15B C15 H15C 109.5
C14 C16 H16A 109.5
C14 C16 H16B 109.5
H16A C16 H16B 109.5
C14 C16 H16C 109.5
H16A C16 H16C 109.5
H16B C16 H16C 109.5
N1 C11 C13 110.9(3)
N1 C11 C12 111.2(3)
C13 C11 C12 111.5(4)
N1 C11 H11 107.7
C13 C11 H11 107.7
C12 C11 H11 107.7
C11 C12 H12A 109.5
C11 C12 H12B 109.5
H12A C12 H12B 109.5
C11 C12 H12C 109.5
H12A C12 H12C 109.5
H12B C12 H12C 109.5
C11 C13 H13A 109.5
C11 C13 H13B 109.5
H13A C13 H13B 109.5
C11 C13 H13C 109.5
H13A C13 H13C 109.5
H13B C13 H13C 109.5
Si1 C3 H3A 109.5
Si1 C3 H3B 109.5
H3A C3 H3B 109.5
Si1 C3 H3C 109.5
H3A C3 H3C 109.5
H3B C3 H3C 109.5
Si1 C4 H4A 109.5
Si1 C4 H4B 109.5
H4A C4 H4B 109.5
Si1 C4 H4C 109.5
H4A C4 H4C 109.5
H4B C4 H4C 109.5
Si1 C5 H5A 109.5
Si1 C5 H5B 109.5
H5A C5 H5B 109.5
Si1 C5 H5C 109.5
H5A C5 H5C 109.5
H5B C5 H5C 109.5
C36 C31 C32 113.2(3)
C36 C31 B1 127.6(3)
C32 C31 B1 119.1(3)
F32 C32 C33 115.8(3)
F32 C32 C31 119.5(3)
C33 C32 C31 124.6(3)
F33 C33 C32 121.2(3)
F33 C33 C34 119.6(3)
C32 C33 C34 119.2(3)
F34 C34 C35 121.0(3)
F34 C34 C33 120.0(3)
C35 C34 C33 119.0(3)
F35 C35 C34 119.5(3)
F35 C35 C36 121.1(3)
C34 C35 C36 119.4(3)
F36 C36 C31 120.9(3)
F36 C36 C35 114.6(3)
C31 C36 C35 124.5(3)
C46 C41 C42 113.0(3)
C46 C41 B1 128.3(3)
C42 C41 B1 118.4(3)
F42 C42 C43 115.9(3)
F42 C42 C41 119.5(3)
C43 C42 C41 124.5(3)
F43 C43 C44 120.8(3)
F43 C43 C42 119.9(3)
C44 C43 C42 119.3(4)
F44 C44 C45 120.3(3)
F44 C44 C43 120.5(4)
C45 C44 C43 119.1(3)
F45 C45 C44 120.0(3)
F45 C45 C46 120.0(4)
C44 C45 C46 120.0(3)
F46 C46 C45 114.9(3)
F46 C46 C41 121.1(3)
C45 C46 C41 124.0(4)
C56 C51 C52 112.6(3)
C56 C51 B1 119.2(3)
C52 C51 B1 128.2(3)
F52 C52 C53 115.7(3)
F52 C52 C51 120.7(3)
C53 C52 C51 123.7(3)
F53 C53 C54 119.6(3)
F53 C53 C52 120.0(3)
C54 C53 C52 120.4(4)
F54 C54 C53 120.7(4)
F54 C54 C55 120.4(4)
C53 C54 C55 118.8(3)
F55 C55 C56 121.2(4)
F55 C55 C54 120.2(3)
C56 C55 C54 118.6(3)
F56 C56 C55 115.3(3)
F56 C56 C51 118.9(3)
C55 C56 C51 125.9(4)
C62 C61 C66 113.0(3)
C62 C61 B1 127.2(3)
C66 C61 B1 119.0(3)
F62 C62 C63 114.6(3)
F62 C62 C61 121.7(3)
C63 C62 C61 123.7(3)
F63 C63 C64 119.5(3)
F63 C63 C62 120.4(3)
C64 C63 C62 120.1(3)
F64 C64 C65 121.6(3)
F64 C64 C63 119.8(3)
C65 C64 C63 118.6(3)
F65 C65 C64 119.7(3)
F65 C65 C66 120.7(3)
C64 C65 C66 119.5(3)
F66 C66 C65 116.0(3)
F66 C66 C61 119.0(3)
C65 C66 C61 125.0(3)

loop_
_geom_bond_atom_site_label_1
_geom_bond_atom_site_label_2
_geom_bond_distance
Zr1 C6 2.285(4)
Zr1 C2 2.361(3)
Zr1 C21 2.469(4)
Zr1 C22 2.470(4)
Zr1 C27 2.489(4)
Zr1 C26 2.499(4)
Zr1 C24 2.503(4)
Zr1 C25 2.504(4)
Zr1 C23 2.510(4)
Zr1 C30 2.522(4)
Zr1 C28 2.525(3)
Zr1 C29 2.530(3)
B1 C51 1.648(6)
B1 C41 1.656(5)
B1 C31 1.656(5)
B1 C61 1.658(5)
Si1 C4 1.862(4)
Si1 C5 1.865(4)
Si1 C3 1.871(4)
Si1 C2 1.900(4)
N1 C1 1.282(5)
N1 C14 1.499(5)
N1 C11 1.505(5)
C21 C22 1.403(6)
C21 C25 1.435(7)
C21 H21 0.95
C22 C23 1.386(6)
C22 H22 0.95
C23 C24 1.381(6)
C23 H23 0.95
C24 C25 1.391(7)
C24 H24 0.95
C25 H25 0.95
C26 C30 1.401(6)
C26 C27 1.409(5)
C26 H26 0.95
C27 C28 1.401(5)
C27 H27 0.95
C28 C29 1.397(6)
C28 H28 0.95
C29 C30 1.405(5)
C29 H29 0.95
C30 H30 0.95
C6 H6A 0.98
C6 H6B 0.98
C6 H6C 0.98
C2 C1 1.259(5)
C14 C15 1.501(6)
C14 C16 1.512(6)
C14 H14 1.0
C15 H15A 0.98
C15 H15B 0.98
C15 H15C 0.98
C16 H16A 0.98
C16 H16B 0.98
C16 H16C 0.98
C11 C13 1.507(5)
C11 C12 1.511(6)
C11 H11 1.0
C12 H12A 0.98
C12 H12B 0.98
C12 H12C 0.98
C13 H13A 0.98
C13 H13B 0.98
C13 H13C 0.98
C3 H3A 0.98
C3 H3B 0.98
C3 H3C 0.98
C4 H4A 0.98
C4 H4B 0.98
C4 H4C 0.98
C5 H5A 0.98
C5 H5B 0.98
C5 H5C 0.98
C31 C36 1.385(5)
C31 C32 1.388(5)
C32 F32 1.357(4)
C32 C33 1.380(5)
C33 F33 1.347(4)
C33 C34 1.383(5)
C34 F34 1.344(4)
C34 C35 1.370(6)
C35 F35 1.346(4)
C35 C36 1.387(5)
C36 F36 1.350(4)
C41 C46 1.388(5)
C41 C42 1.389(5)
C42 F42 1.347(4)
C42 C43 1.385(5)
C43 F43 1.340(5)
C43 C44 1.368(6)
C44 F44 1.346(4)
C44 C45 1.364(6)
C45 F45 1.352(4)
C45 C46 1.383(5)
C46 F46 1.353(4)
C51 C56 1.390(5)
C51 C52 1.391(5)
C52 F52 1.351(4)
C52 C53 1.382(5)
C53 F53 1.349(5)
C53 C54 1.366(6)
C54 F54 1.343(4)
C54 C55 1.382(6)
C55 F55 1.343(4)
C55 C56 1.366(5)
C56 F56 1.361(4)
C61 C62 1.390(5)
C61 C66 1.395(5)
C62 F62 1.348(4)
C62 C63 1.386(5)
C63 F63 1.348(4)
C63 C64 1.379(5)
C64 F64 1.345(4)
C64 C65 1.370(5)
C65 F65 1.352(4)
C65 C66 1.373(5)
C66 F66 1.351(4)

loop_
_geom_torsion_atom_site_label_1
_geom_torsion_atom_site_label_2
_geom_torsion_atom_site_label_3
_geom_torsion_atom_site_label_4
_geom_torsion
C25 C21 C22 C23 -0.4(4)
Zr1 C21 C22 C23 -68.0(3)
C25 C21 C22 Zr1 67.6(3)
C21 C22 C23 C24 1.3(4)
Zr1 C22 C23 C24 -65.4(3)
C21 C22 C23 Zr1 66.6(3)
C22 C23 C24 C25 -1.7(5)
Zr1 C23 C24 C25 -66.1(3)
C22 C23 C24 Zr1 64.4(3)
C23 C24 C25 C21 1.5(5)
Zr1 C24 C25 C21 -64.9(3)
C23 C24 C25 Zr1 66.4(3)
C22 C21 C25 C24 -0.6(5)
Zr1 C21 C25 C24 66.2(3)
C22 C21 C25 Zr1 -66.9(3)
C30 C26 C27 C28 0.5(4)
Zr1 C26 C27 C28 68.0(2)
C30 C26 C27 Zr1 -67.5(3)
C26 C27 C28 C29 -1.1(4)
Zr1 C27 C28 C29 66.1(2)
C26 C27 C28 Zr1 -67.2(3)
C27 C28 C29 C30 1.2(4)
Zr1 C28 C29 C30 66.2(2)
C27 C28 C29 Zr1 -64.9(2)
C27 C26 C30 C29 0.3(4)
Zr1 C26 C30 C29 -66.2(3)
C27 C26 C30 Zr1 66.5(3)
C28 C29 C30 C26 -0.9(4)
Zr1 C29 C30 C26 65.4(3)
C28 C29 C30 Zr1 -66.3(2)
C1 N1 C14 C15 -23.8(5)
C11 N1 C14 C15 155.3(4)
C1 N1 C14 C16 102.4(4)
C11 N1 C14 C16 -78.5(4)
C1 N1 C11 C13 103.2(4)
C14 N1 C11 C13 -75.9(4)
C1 N1 C11 C12 -21.5(5)
C14 N1 C11 C12 159.4(4)
C51 B1 C31 C36 -107.3(4)
C41 B1 C31 C36 13.4(5)
C61 B1 C31 C36 127.6(4)
C51 B1 C31 C32 68.8(4)
C41 B1 C31 C32 -170.6(3)
C61 B1 C31 C32 -56.4(4)
C36 C31 C32 F32 178.3(3)
B1 C31 C32 F32 1.7(5)
C36 C31 C32 C33 -3.7(5)
B1 C31 C32 C33 179.7(3)
F32 C32 C33 F33 0.4(5)
C31 C32 C33 F33 -177.6(3)
F32 C32 C33 C34 -178.7(3)
C31 C32 C33 C34 3.3(6)
F33 C33 C34 F34 -0.2(5)
C32 C33 C34 F34 178.9(3)
F33 C33 C34 C35 -179.8(3)
C32 C33 C34 C35 -0.7(5)
F34 C34 C35 F35 0.3(5)
C33 C34 C35 F35 179.8(3)
F34 C34 C35 C36 179.4(3)
C33 C34 C35 C36 -1.1(5)
C32 C31 C36 F36 180.0(3)
B1 C31 C36 F36 -3.8(6)
C32 C31 C36 C35 1.9(5)
B1 C31 C36 C35 178.1(3)
F35 C35 C36 F36 1.3(5)
C34 C35 C36 F36 -177.8(3)
F35 C35 C36 C31 179.5(3)
C34 C35 C36 C31 0.4(6)
C51 B1 C41 C46 -14.4(5)
C31 B1 C41 C46 -130.5(4)
C61 B1 C41 C46 108.9(4)
C51 B1 C41 C42 172.1(3)
C31 B1 C41 C42 56.1(4)
C61 B1 C41 C42 -64.6(4)
C46 C41 C42 F42 -177.1(3)
B1 C41 C42 F42 -2.6(5)
C46 C41 C42 C43 2.3(5)
B1 C41 C42 C43 176.8(3)
F42 C42 C43 F43 -2.2(5)
C41 C42 C43 F43 178.4(3)
F42 C42 C43 C44 178.7(3)
C41 C42 C43 C44 -0.7(6)
F43 C43 C44 F44 0.8(6)
C42 C43 C44 F44 179.9(3)
F43 C43 C44 C45 180.0(3)
C42 C43 C44 C45 -0.9(6)
F44 C44 C45 F45 1.2(6)
C43 C44 C45 F45 -178.0(3)
F44 C44 C45 C46 179.8(3)
C43 C44 C45 C46 0.7(6)
F45 C45 C46 F46 0.5(5)
C44 C45 C46 F46 -178.2(3)
F45 C45 C46 C41 179.9(3)
C44 C45 C46 C41 1.2(6)
C42 C41 C46 F46 176.8(3)
B1 C41 C46 F46 3.0(6)
C42 C41 C46 C45 -2.6(5)
B1 C41 C46 C45 -176.4(4)
C41 B1 C51 C56 -56.7(4)
C31 B1 C51 C56 65.8(4)
C61 B1 C51 C56 -171.2(3)
C41 B1 C51 C52 125.5(4)
C31 B1 C51 C52 -112.0(4)
C61 B1 C51 C52 10.9(5)
C56 C51 C52 F52 -177.0(3)
B1 C51 C52 F52 1.0(5)
C56 C51 C52 C53 2.9(5)
B1 C51 C52 C53 -179.2(3)
F52 C52 C53 F53 -1.6(5)
C51 C52 C53 F53 178.6(3)
F52 C52 C53 C54 177.8(3)
C51 C52 C53 C54 -2.1(6)
F53 C53 C54 F54 1.1(5)
C52 C53 C54 F54 -178.2(3)
F53 C53 C54 C55 179.3(3)
C52 C53 C54 C55 -0.1(6)
F54 C54 C55 F55 -1.2(5)
C53 C54 C55 F55 -179.3(3)
F54 C54 C55 C56 179.2(3)
C53 C54 C55 C56 1.1(6)
F55 C55 C56 F56 -0.2(5)
C54 C55 C56 F56 179.4(3)
F55 C55 C56 C51 -179.7(3)
C54 C55 C56 C51 -0.1(6)
C52 C51 C56 F56 178.7(3)
B1 C51 C56 F56 0.6(5)
C52 C51 C56 C55 -1.8(5)
B1 C51 C56 C55 -180.0(3)
C51 B1 C61 C62 -134.9(4)
C41 B1 C61 C62 104.9(4)
C31 B1 C61 C62 -17.0(5)
C51 B1 C61 C66 56.2(4)
C41 B1 C61 C66 -64.0(4)
C31 B1 C61 C66 174.1(3)
C66 C61 C62 F62 179.2(3)
B1 C61 C62 F62 9.7(6)
C66 C61 C62 C63 1.5(5)
B1 C61 C62 C63 -167.9(4)
F62 C62 C63 F63 1.5(5)
C61 C62 C63 F63 179.3(3)
F62 C62 C63 C64 -178.7(3)
C61 C62 C63 C64 -0.9(6)
F63 C63 C64 F64 -1.7(5)
C62 C63 C64 F64 178.5(3)
F63 C63 C64 C65 178.9(3)
C62 C63 C64 C65 -1.0(6)
F64 C64 C65 F65 2.4(6)
C63 C64 C65 F65 -178.1(3)
F64 C64 C65 C66 -177.5(3)
C63 C64 C65 C66 2.0(6)
F65 C65 C66 F66 -3.4(5)
C64 C65 C66 F66 176.5(3)
F65 C65 C66 C61 178.8(3)
C64 C65 C66 C61 -1.3(6)
C62 C61 C66 F66 -178.2(3)
B1 C61 C66 F66 -7.8(5)
C62 C61 C66 C65 -0.5(5)
B1 C61 C66 C65 169.9(3)
